data_7245155
loop_
_publ_author_name
'Tsunashima, Ryo'
'Fujikawa, Naomi'
'Shiga, Misaki'
'Miyagawa, Sayu'
'Ohno, Shiori'
'Masuya-Suzuki, Atsuko'
'Takahashi, Kiyonori'
'Nakamura, Takayoshi'
'Akutagawa, Tomoyuki'
'Nishihara, Sadafumi'

_publ_section_title
;
 Slider-crank Mechanism in a Molecular Crystal: Conversion of Linear
 Thermal Expansion of Lattice to Circular Rotation of Coordination Chain
;
_journal_name_full CrystEngComm
_journal_paper_doi 10.1039/D2CE00768A
_journal_year 2022
_chemical_formula_sum 'C9 H12 Co K N5 O3'
_chemical_formula_weight 336.27
_space_group_crystal_system hexagonal
_space_group_IT_number 190
_space_group_name_Hall 'P -6c -2c'
_space_group_name_H-M_alt 'P -6 2 c'
_atom_sites_solution_hydrogens geom
_audit_creation_method SHELXL-2018/3
_audit_update_record
;
2022-03-17 deposited with the CCDC.	2022-07-19 downloaded from the CCDC.
;
_cell_angle_alpha 90
_cell_angle_beta 90
_cell_angle_gamma 120
_cell_formula_units_Z 2
_cell_length_a 10.3782(6)
_cell_length_b 10.3782(6)
_cell_length_c 7.1530(4)
_cell_measurement_reflns_used 3203
_cell_measurement_temperature 187
_cell_measurement_theta_max 29.5520
_cell_measurement_theta_min 2.2360
_cell_volume 667.21(7)
_computing_structure_refinement 'SHELXL-2018/3 (Sheldrick, 2018)'
_diffrn_ambient_temperature 187
_diffrn_measured_fraction_theta_full 1.000
_diffrn_measured_fraction_theta_max 0.950
_diffrn_measurement_device_type 'XtaLAB Synergy R, HyPix'
_diffrn_radiation_type MoK\a
_diffrn_radiation_wavelength 0.71073
_diffrn_reflns_av_R_equivalents 0.1259
_diffrn_reflns_av_unetI/netI 0.0596
_diffrn_reflns_Laue_measured_fraction_full 1.000
_diffrn_reflns_Laue_measured_fraction_max 0.950
_diffrn_reflns_limit_h_max 12
_diffrn_reflns_limit_h_min -13
_diffrn_reflns_limit_k_max 14
_diffrn_reflns_limit_k_min -13
_diffrn_reflns_limit_l_max 9
_diffrn_reflns_limit_l_min -9
_diffrn_reflns_number 6158
_diffrn_reflns_point_group_measured_fraction_full 1.000
_diffrn_reflns_point_group_measured_fraction_max 0.917
_diffrn_reflns_theta_full 25.242
_diffrn_reflns_theta_max 30.480
_diffrn_reflns_theta_min 2.266
_exptl_absorpt_coefficient_mu 1.609
_exptl_crystal_density_diffrn 1.674
_exptl_crystal_description block
_exptl_crystal_F_000 342
_exptl_crystal_size_max 0.290
_exptl_crystal_size_mid 0.266
_exptl_crystal_size_min 0.221
_refine_diff_density_max 0.311
_refine_diff_density_min -0.296
_refine_diff_density_rms 0.067
_refine_ls_abs_structure_details
;
 Flack x determined using 229 quotients [(I+)-(I-)]/[(I+)+(I-)]
 (Parsons, Flack and Wagner, Acta Cryst. B69 (2013) 249-259).
;
_refine_ls_abs_structure_Flack 0.02(3)
_refine_ls_extinction_coef 0.016(6)
_refine_ls_extinction_expression Fc^*^=kFc[1+0.001xFc^2^\l^3^/sin(2\q)]^-1/4^
_refine_ls_extinction_method 'SHELXL-2018/3 (Sheldrick 2018)'
_refine_ls_goodness_of_fit_ref 1.086
_refine_ls_hydrogen_treatment constr
_refine_ls_matrix_type full
_refine_ls_number_parameters 36
_refine_ls_number_reflns 670
_refine_ls_number_restraints 0
_refine_ls_restrained_S_all 1.086
_refine_ls_R_factor_all 0.0352
_refine_ls_R_factor_gt 0.0300
_refine_ls_shift/su_max 0.000
_refine_ls_shift/su_mean 0.000
_refine_ls_structure_factor_coef Fsqd
_refine_ls_weighting_details 'w=1/[\s^2^(Fo^2^)+(0.0295P)^2^+0.0191P] where P=(Fo^2^+2Fc^2^)/3'
_refine_ls_weighting_scheme calc
_refine_ls_wR_factor_gt 0.0725
_refine_ls_wR_factor_ref 0.0747
_reflns_Friedel_coverage 0.679
_reflns_Friedel_fraction_full 1.000
_reflns_Friedel_fraction_max 0.871
_reflns_number_gt 593
_reflns_number_total 670
_reflns_threshold_expression 'I > 2\s(I)'
_cod_data_source_file d2ce00768a2.cif
_cod_data_source_block 187k
_cod_original_cell_volume 667.21(9)
_cod_database_code 7245155
_shelx_shelxl_version_number 2018/3
_shelx_space_group_comment
;
The symmetry employed for this shelxl refinement is uniquely defined
by the following loop, which should always be used as a source of
symmetry information in preference to the above space-group names.
They are only intended as comments.
;
_shelx_estimated_absorpt_t_min 0.653
_shelx_estimated_absorpt_t_max 0.718

loop_
_space_group_symop_operation_xyz
'x, y, z'
'-y, x-y, z'
'-x+y, -x, z'
'x, y, -z+1/2'
'-y, x-y, -z+1/2'
'-x+y, -x, -z+1/2'
'y, x, -z'
'x-y, -y, -z'
'-x, -x+y, -z'
'y, x, z+1/2'
'x-y, -y, z+1/2'
'-x, -x+y, z+1/2'

loop_
_atom_site_label
_atom_site_type_symbol
_atom_site_fract_x
_atom_site_fract_y
_atom_site_fract_z
_atom_site_U_iso_or_equiv
_atom_site_adp_type
_atom_site_occupancy
_atom_site_site_symmetry_order
_atom_site_calc_flag
_atom_site_refinement_flags_posn
_atom_site_refinement_flags_adp
_atom_site_refinement_flags_occupancy
_atom_site_disorder_assembly
_atom_site_disorder_group
Co1 Co 0.333333 0.666667 0.250000 0.0198(3) Uani 1 6 d S T P . .
K1 K 0.000000 0.000000 0.000000 0.0278(3) Uani 1 6 d S T P . .
O1 O 0.1908(3) 0.1950(3) 0.250000 0.0413(8) Uani 1 2 d S T P . .
N1 N 0.333333 0.666667 0.5670(4) 0.0177(6) Uani 1 3 d S T P . .
N2 N 0.2822(4) 0.4542(4) 0.250000 0.0304(7) Uani 1 2 d S T P . .
C1 C 0.1876(3) 0.5525(3) 0.6430(4) 0.0276(6) Uani 1 1 d . . . . .
H1A H 0.164979 0.455145 0.598083 0.033 Uiso 1 1 calc R U . . .
H1B H 0.110602 0.571634 0.598090 0.033 Uiso 1 1 calc R U . . .
C2 C 0.2362(4) 0.3281(4) 0.250000 0.0259(8) Uani 1 2 d S T P . .

loop_
_atom_site_aniso_label
_atom_site_aniso_U_11
_atom_site_aniso_U_22
_atom_site_aniso_U_33
_atom_site_aniso_U_23
_atom_site_aniso_U_13
_atom_site_aniso_U_12
Co1 0.0212(3) 0.0212(3) 0.0171(4) 0.000 0.000 0.01059(15)
K1 0.0306(4) 0.0306(4) 0.0220(6) 0.000 0.000 0.0153(2)
O1 0.0497(19) 0.0223(14) 0.0390(19) 0.000 0.000 0.0084(13)
N1 0.0192(9) 0.0192(9) 0.0147(13) 0.000 0.000 0.0096(5)
N2 0.0450(19) 0.0265(17) 0.0192(15) 0.000 0.000 0.0175(15)
C1 0.0241(12) 0.0315(14) 0.0174(12) -0.0029(10) 0.0001(10) 0.0067(10)
C2 0.0288(19) 0.027(2) 0.0173(16) 0.000 0.000 0.0110(15)

loop_
_atom_type_symbol
_atom_type_description
_atom_type_scat_dispersion_real
_atom_type_scat_dispersion_imag
_atom_type_scat_source
C C 0.0033 0.0016 'International Tables Vol C Tables 4.2.6.8 and 6.1.1.4'
H H 0.0000 0.0000 'International Tables Vol C Tables 4.2.6.8 and 6.1.1.4'
Co Co 0.3494 0.9721 'International Tables Vol C Tables 4.2.6.8 and 6.1.1.4'
K K 0.2009 0.2494 'International Tables Vol C Tables 4.2.6.8 and 6.1.1.4'
N N 0.0061 0.0033 'International Tables Vol C Tables 4.2.6.8 and 6.1.1.4'
O O 0.0106 0.0060 'International Tables Vol C Tables 4.2.6.8 and 6.1.1.4'

loop_
_geom_angle_atom_site_label_1
_geom_angle_atom_site_label_2
_geom_angle_atom_site_label_3
_geom_angle
_geom_angle_site_symmetry_1
_geom_angle_site_symmetry_3
_geom_angle_publ_flag
N2 Co1 N2 120.0 3_565 2_665 ?
N2 Co1 N2 120.0 3_565 . ?
N2 Co1 N2 120.0 2_665 . ?
N2 Co1 N1 90.0 3_565 . ?
N2 Co1 N1 90.0 2_665 . ?
N2 Co1 N1 90.0 . . ?
N2 Co1 N1 90.0 3_565 4 ?
N2 Co1 N1 90.000(1) 2_665 4 ?
N2 Co1 N1 90.0 . 4 ?
N1 Co1 N1 180.0 . 4 ?
O1 K1 O1 134.71(13) . 9 ?
O1 K1 O1 137.71(14) . 8 ?
O1 K1 O1 80.48(6) 9 8 ?
O1 K1 O1 83.55(8) . 7 ?
O1 K1 O1 80.48(6) 9 7 ?
O1 K1 O1 80.48(6) 8 7 ?
O1 K1 O1 80.48(6) . 2 ?
O1 K1 O1 83.55(8) 9 2 ?
O1 K1 O1 134.71(13) 8 2 ?
O1 K1 O1 137.71(14) 7 2 ?
O1 K1 O1 80.48(6) . 3 ?
O1 K1 O1 137.71(14) 9 3 ?
O1 K1 O1 83.55(8) 8 3 ?
O1 K1 O1 134.71(13) 7 3 ?
O1 K1 O1 80.48(6) 2 3 ?
O1 K1 C2 16.34(7) . . ?
O1 K1 C2 118.95(8) 9 . ?
O1 K1 C2 143.75(9) 8 . ?
O1 K1 C2 73.86(5) 7 . ?
O1 K1 C2 80.36(8) 2 . ?
O1 K1 C2 96.58(7) 3 . ?
O1 K1 C2 143.75(9) . 8 ?
O1 K1 C2 80.36(8) 9 8 ?
O1 K1 C2 16.34(7) 8 8 ?
O1 K1 C2 96.58(7) 7 8 ?
O1 K1 C2 118.95(8) 2 8 ?
O1 K1 C2 73.86(5) 3 8 ?
C2 K1 C2 155.49(13) . 8 ?
O1 K1 C2 118.95(8) . 9 ?
O1 K1 C2 16.34(7) 9 9 ?
O1 K1 C2 96.58(7) 8 9 ?
O1 K1 C2 80.36(8) 7 9 ?
O1 K1 C2 73.86(5) 2 9 ?
O1 K1 C2 143.75(9) 3 9 ?
C2 K1 C2 103.74(12) . 9 ?
C2 K1 C2 96.59(4) 8 9 ?
O1 K1 C2 73.86(5) . 7 ?
O1 K1 C2 96.58(7) 9 7 ?
O1 K1 C2 80.36(8) 8 7 ?
O1 K1 C2 16.34(7) 7 7 ?
O1 K1 C2 143.75(9) 2 7 ?
O1 K1 C2 118.95(8) 3 7 ?
C2 K1 C2 67.85(8) . 7 ?
C2 K1 C2 96.59(4) 8 7 ?
C2 K1 C2 96.59(4) 9 7 ?
O1 K1 C2 96.58(7) . 2 ?
O1 K1 C2 73.86(5) 9 2 ?
O1 K1 C2 118.95(8) 8 2 ?
O1 K1 C2 143.75(9) 7 2 ?
O1 K1 C2 16.34(7) 2 2 ?
O1 K1 C2 80.36(8) 3 2 ?
C2 K1 C2 96.59(4) . 2 ?
C2 K1 C2 103.74(12) 8 2 ?
C2 K1 C2 67.85(8) 9 2 ?
C2 K1 C2 155.49(13) 7 2 ?
O1 K1 C2 80.36(8) . 3 ?
O1 K1 C2 143.75(9) 9 3 ?
O1 K1 C2 73.86(5) 8 3 ?
O1 K1 C2 118.95(8) 7 3 ?
O1 K1 C2 96.58(7) 2 3 ?
O1 K1 C2 16.34(7) 3 3 ?
C2 K1 C2 96.59(4) . 3 ?
C2 K1 C2 67.85(8) 8 3 ?
C2 K1 C2 155.49(13) 9 3 ?
C2 K1 C2 103.74(12) 7 3 ?
C2 K1 C2 96.59(4) 2 3 ?
C2 O1 K1 125.25(17) . . ?
C2 O1 K1 125.25(17) . 4 ?
K1 O1 K1 83.52(8) . 4 ?
C1 N1 C1 107.34(16) 3_565 . ?
C1 N1 C1 107.34(16) 3_565 2_665 ?
C1 N1 C1 107.34(16) . 2_665 ?
C1 N1 Co1 111.53(15) 3_565 . ?
C1 N1 Co1 111.52(15) . . ?
C1 N1 Co1 111.52(15) 2_665 . ?
C2 N2 Co1 172.3(3) . . ?
N1 C1 C1 111.52(15) . 4_556 ?
N1 C1 H1A 109.3 . . ?
C1 C1 H1A 109.3 4_556 . ?
N1 C1 H1B 109.3 . . ?
C1 C1 H1B 109.3 4_556 . ?
H1A C1 H1B 108.0 . . ?
N2 C2 O1 178.5(5) . . ?
N2 C2 K1 142.43(17) . . ?
O1 C2 K1 38.41(13) . . ?
N2 C2 K1 142.43(17) . 4 ?
O1 C2 K1 38.41(13) . 4 ?
K1 C2 K1 60.89(6) . 4 ?

loop_
_geom_bond_atom_site_label_1
_geom_bond_atom_site_label_2
_geom_bond_distance
_geom_bond_site_symmetry_2
_geom_bond_publ_flag
Co1 N2 1.993(3) 3_565 ?
Co1 N2 1.993(3) 2_665 ?
Co1 N2 1.993(3) . ?
Co1 N1 2.267(3) . ?
Co1 N1 2.267(3) 4 ?
K1 O1 2.685(2) . ?
K1 O1 2.685(2) 9 ?
K1 O1 2.685(2) 8 ?
K1 O1 2.685(2) 7 ?
K1 O1 2.685(2) 2 ?
K1 O1 2.685(2) 3 ?
K1 C2 3.529(3) . ?
K1 C2 3.529(3) 8 ?
K1 C2 3.529(3) 9 ?
K1 C2 3.529(3) 7 ?
K1 C2 3.529(3) 2 ?
K1 C2 3.529(3) 3 ?
O1 C2 1.216(4) . ?
N1 C1 1.481(3) 3_565 ?
N1 C1 1.481(3) . ?
N1 C1 1.481(3) 2_665 ?
N2 C2 1.147(5) . ?
C1 C1 1.531(5) 4_556 ?
C1 H1A 0.9700 . ?
C1 H1B 0.9700 . ?

loop_
_geom_torsion_atom_site_label_1
_geom_torsion_atom_site_label_2
_geom_torsion_atom_site_label_3
_geom_torsion_atom_site_label_4
_geom_torsion
_geom_torsion_site_symmetry_1
_geom_torsion_site_symmetry_2
_geom_torsion_site_symmetry_3
_geom_torsion_site_symmetry_4
_geom_torsion_publ_flag
C1 N1 C1 C1 -57.57(17) 3_565 . . 4_556 ?
C1 N1 C1 C1 57.56(17) 2_665 . . 4_556 ?
Co1 N1 C1 C1 179.998(0) . . . 4_556 ?
K1 O1 C2 K1 -109.3(4) 4 . . . ?
K1 O1 C2 K1 109.3(4) . . . 4 ?
